data_1515998
loop_
_publ_author_name
'Jacobsen, George M.'
'Yang, Jenny Y.'
'Twamley, Brendan'
'Wilson, Aaron D.'
'Bullock, R. Morris'
'Rakowski DuBois, M.'
'DuBois, Daniel L.'

_publ_section_title
;
 Hydrogen production using cobalt-based molecular catalysts containing a
 proton relay in the second coordination sphere
;
_journal_issue 1
_journal_name_full 'Energy &amp; Environmental Science'
_journal_page_first 167
_journal_paper_doi 10.1039/b805309j
_journal_volume 1
_journal_year 2008
_chemical_formula_moiety 'C34 H37 Co N5 P2, 2(B F4)'
_chemical_formula_sum 'C34 H37 B2 Co F8 N5 P2'
_chemical_formula_weight 810.18
_chemical_name_common '[C34H37CoN5P2]2[BF4]'
_space_group_IT_number 14
_symmetry_cell_setting monoclinic
_symmetry_Int_Tables_number 14
_symmetry_space_group_name_Hall '-P 2yn'
_symmetry_space_group_name_H-M 'P 1 21/n 1'
_atom_sites_solution_hydrogens geom
_atom_sites_solution_primary direct
_atom_sites_solution_secondary difmap
_audit_creation_method SHELXL-97
_cell_angle_alpha 90.00
_cell_angle_beta 93.1020(10)
_cell_angle_gamma 90.00
_cell_formula_units_Z 4
_cell_length_a 10.0584(4)
_cell_length_b 20.1715(7)
_cell_length_c 17.6050(6)
_cell_measurement_reflns_used 9863
_cell_measurement_temperature 90(2)
_cell_measurement_theta_max 29.90
_cell_measurement_theta_min 2.26
_cell_volume 3566.7(2)
_computing_cell_refinement 'SAINT+ v. 7.23a (Bruker, 2006)'
_computing_data_collection 'SMART v. 5.632 (Bruker, 2006)'
_computing_data_reduction 'SAINT+ v. 7.23a (Bruker, 2006)'
_computing_molecular_graphics 'XP, SHELXTL v. 6.14 (Bruker, 2003)'
_computing_publication_material 'XCIF, SHELXTL, v. 6.14 (Bruker, 2003)'
_computing_structure_refinement 'XL, SHELXTL v. 6.14 (Bruker, 2003)'
_computing_structure_solution 'XS, SHELXTL v. 6.14 (Bruker, 2003)'
_diffrn_ambient_temperature 90(2)
_diffrn_detector_area_resol_mean 8.3
_diffrn_measured_fraction_theta_full 1.000
_diffrn_measured_fraction_theta_max 1.000
_diffrn_measurement_device_type 'Bruker/Siemens SMART APEX'
_diffrn_measurement_method '\w scans'
_diffrn_radiation_monochromator graphite
_diffrn_radiation_probe x-ray
_diffrn_radiation_type MoK\a
_diffrn_radiation_wavelength 0.71073
_diffrn_reflns_av_R_equivalents 0.0384
_diffrn_reflns_av_sigmaI/netI 0.0262
_diffrn_reflns_limit_h_max 13
_diffrn_reflns_limit_h_min -13
_diffrn_reflns_limit_k_max 26
_diffrn_reflns_limit_k_min -26
_diffrn_reflns_limit_l_max 22
_diffrn_reflns_limit_l_min -22
_diffrn_reflns_number 52775
_diffrn_reflns_theta_full 27.50
_diffrn_reflns_theta_max 27.50
_diffrn_reflns_theta_min 1.54
_diffrn_source 'normal-focus sealed tube'
_diffrn_source_type 'Bruker SMART APEX'
_exptl_absorpt_coefficient_mu 0.647
_exptl_absorpt_correction_T_max 0.9381
_exptl_absorpt_correction_T_min 0.8346
_exptl_absorpt_correction_type multi-scan
_exptl_absorpt_process_details 'SADABS-2007/4 (Bruker, 2007)'
_exptl_crystal_colour orange
_exptl_crystal_density_diffrn 1.509
_exptl_crystal_density_method 'not measured'
_exptl_crystal_description needle
_exptl_crystal_F_000 1660
_exptl_crystal_size_max 0.29
_exptl_crystal_size_mid 0.16
_exptl_crystal_size_min 0.10
_refine_diff_density_max 0.466
_refine_diff_density_min -0.266
_refine_diff_density_rms 0.065
_refine_ls_extinction_method none
_refine_ls_goodness_of_fit_ref 1.034
_refine_ls_hydrogen_treatment constr
_refine_ls_matrix_type full
_refine_ls_number_parameters 472
_refine_ls_number_reflns 8183
_refine_ls_number_restraints 0
_refine_ls_restrained_S_all 1.034
_refine_ls_R_factor_all 0.0449
_refine_ls_R_factor_gt 0.0345
_refine_ls_shift/su_max 0.002
_refine_ls_shift/su_mean 0.000
_refine_ls_structure_factor_coef Fsqd
_refine_ls_weighting_details 'calc w=1/[\s^2^(Fo^2^)+(0.0475P)^2^+1.5921P] where P=(Fo^2^+2Fc^2^)/3'
_refine_ls_weighting_scheme calc
_refine_ls_wR_factor_gt 0.0838
_refine_ls_wR_factor_ref 0.0899
_reflns_number_gt 6790
_reflns_number_total 8183
_reflns_threshold_expression I>2\s(I)
_cod_data_source_file b805309j.txt
_cod_data_source_block bt1194
_cod_original_sg_symbol_H-M 'P 21/n'
_cod_database_code 1515998

loop_
_symmetry_equiv_pos_as_xyz
'x, y, z'
'-x+1/2, y+1/2, -z+1/2'
'-x, -y, -z'
'x-1/2, -y-1/2, z-1/2'

loop_
_atom_site_label
_atom_site_type_symbol
_atom_site_fract_x
_atom_site_fract_y
_atom_site_fract_z
_atom_site_U_iso_or_equiv
_atom_site_adp_type
_atom_site_occupancy
_atom_site_symmetry_multiplicity
_atom_site_calc_flag
_atom_site_refinement_flags
C1 C 0.57877(17) 0.62962(9) 0.13663(10) 0.0194(3) Uani 1 1 d .
H1A H 0.6103 0.6127 0.1846 0.023 Uiso 1 1 calc R
C2 C 0.60713(18) 0.59646(9) 0.07031(11) 0.0231(4) Uani 1 1 d .
H2A H 0.6586 0.5570 0.0730 0.028 Uiso 1 1 calc R
C3 C 0.56054(17) 0.62086(9) 0.00023(10) 0.0214(4) Uani 1 1 d .
H3A H 0.5792 0.5977 -0.0450 0.026 Uiso 1 1 calc R
C4 C 0.48691(18) 0.67887(9) -0.00406(10) 0.0205(4) Uani 1 1 d .
H4A H 0.4560 0.6957 -0.0522 0.025 Uiso 1 1 calc R
C5 C 0.45825(18) 0.71235(9) 0.06191(10) 0.0196(4) Uani 1 1 d .
H5A H 0.4075 0.7521 0.0590 0.024 Uiso 1 1 calc R
C6 C 0.50399(16) 0.68765(8) 0.13259(10) 0.0159(3) Uani 1 1 d .
C7 C 0.28099(17) 0.69669(9) 0.22207(10) 0.0183(3) Uani 1 1 d .
H7A H 0.2237 0.7157 0.1801 0.022 Uiso 1 1 calc R
H7B H 0.2828 0.6480 0.2151 0.022 Uiso 1 1 calc R
C9 C 0.14227(17) 0.66347(8) 0.32767(10) 0.0173(3) Uani 1 1 d .
C10 C 0.19116(18) 0.59897(9) 0.33897(10) 0.0214(4) Uani 1 1 d .
H10 H 0.2758 0.5873 0.3216 0.026 Uiso 1 1 calc R
C11 C 0.1163(2) 0.55206(9) 0.37553(11) 0.0267(4) Uani 1 1 d .
H11 H 0.1502 0.5084 0.3829 0.032 Uiso 1 1 calc R
C12 C -0.0076(2) 0.56814(10) 0.40149(11) 0.0293(4) Uani 1 1 d .
H12 H -0.0579 0.5361 0.4271 0.035 Uiso 1 1 calc R
C13 C -0.0567(2) 0.63168(10) 0.38943(11) 0.0277(4) Uani 1 1 d .
H13 H -0.1417 0.6430 0.4067 0.033 Uiso 1 1 calc R
C14 C 0.01661(18) 0.67916(9) 0.35240(10) 0.0205(4) Uani 1 1 d .
H14 H -0.0190 0.7223 0.3440 0.025 Uiso 1 1 calc R
C15 C 0.19600(17) 0.78145(8) 0.30661(10) 0.0188(3) Uani 1 1 d .
H15A H 0.1424 0.7867 0.3518 0.023 Uiso 1 1 calc R
H15B H 0.1443 0.7997 0.2619 0.023 Uiso 1 1 calc R
C16 C 0.30752(17) 0.90568(8) 0.36084(10) 0.0167(3) Uani 1 1 d .
C17 C 0.21514(17) 0.94344(9) 0.31691(10) 0.0188(3) Uani 1 1 d .
H17 H 0.1774 0.9263 0.2703 0.023 Uiso 1 1 calc R
C18 C 0.17884(18) 1.00605(9) 0.34161(11) 0.0222(4) Uani 1 1 d .
H18 H 0.1144 1.0312 0.3126 0.027 Uiso 1 1 calc R
C19 C 0.23667(18) 1.03190(9) 0.40873(11) 0.0225(4) Uani 1 1 d .
H19 H 0.2130 1.0750 0.4251 0.027 Uiso 1 1 calc R
C20 C 0.32877(18) 0.99476(9) 0.45166(11) 0.0223(4) Uani 1 1 d .
H20 H 0.3687 1.0128 0.4973 0.027 Uiso 1 1 calc R
C21 C 0.36368(17) 0.93120(9) 0.42877(10) 0.0191(3) Uani 1 1 d .
H21 H 0.4252 0.9055 0.4592 0.023 Uiso 1 1 calc R
C22 C 0.44945(17) 0.77393(8) 0.39299(10) 0.0172(3) Uani 1 1 d .
H22A H 0.4618 0.7965 0.4395 0.021 Uiso 1 1 d .
H22B H 0.3891 0.7377 0.4042 0.021 Uiso 1 1 d .
C24 C 0.66631(17) 0.79688(8) 0.34527(10) 0.0169(3) Uani 1 1 d .
C25 C 0.68631(17) 0.85147(9) 0.39435(10) 0.0197(4) Uani 1 1 d .
H25 H 0.6370 0.8547 0.4387 0.024 Uiso 1 1 calc R
C26 C 0.77686(18) 0.90041(9) 0.37868(11) 0.0224(4) Uani 1 1 d .
H26 H 0.7885 0.9371 0.4122 0.027 Uiso 1 1 calc R
C27 C 0.85149(18) 0.89671(9) 0.31424(11) 0.0233(4) Uani 1 1 d .
H27 H 0.9115 0.9312 0.3028 0.028 Uiso 1 1 calc R
C28 C 0.83673(18) 0.84211(10) 0.26739(11) 0.0230(4) Uani 1 1 d .
H28 H 0.8896 0.8384 0.2245 0.028 Uiso 1 1 calc R
C29 C 0.74533(17) 0.79226(9) 0.28207(10) 0.0200(4) Uani 1 1 d .
H29 H 0.7365 0.7550 0.2492 0.024 Uiso 1 1 calc R
C30 C 0.54373(18) 0.69645(8) 0.30446(10) 0.0180(3) Uani 1 1 d .
H30A H 0.4902 0.6608 0.3265 0.022 Uiso 1 1 calc R
H30B H 0.6290 0.6768 0.2901 0.022 Uiso 1 1 calc R
C32 C 0.66228(18) 0.84998(9) 0.08965(10) 0.0192(4) Uani 1 1 d .
C33 C 0.7597(2) 0.85832(10) 0.03244(11) 0.0276(4) Uani 1 1 d .
H33A H 0.8393 0.8322 0.0466 0.041 Uiso 1 1 calc R
H33B H 0.7839 0.9052 0.0290 0.041 Uiso 1 1 calc R
H33C H 0.7216 0.8432 -0.0170 0.041 Uiso 1 1 calc R
C35 C 0.23341(17) 0.87208(9) 0.09408(10) 0.0196(4) Uani 1 1 d .
C36 C 0.14436(19) 0.88868(10) 0.02884(11) 0.0272(4) Uani 1 1 d .
H36A H 0.0611 0.9067 0.0466 0.041 Uiso 1 1 calc R
H36B H 0.1252 0.8487 -0.0014 0.041 Uiso 1 1 calc R
H36C H 0.1869 0.9218 -0.0026 0.041 Uiso 1 1 calc R
C38 C 0.55067(17) 0.97987(9) 0.26377(10) 0.0195(4) Uani 1 1 d .
C39 C 0.5965(2) 1.04450(9) 0.29069(12) 0.0302(4) Uani 1 1 d .
H39A H 0.5951 1.0461 0.3463 0.045 Uiso 1 1 calc R
H39B H 0.5377 1.0790 0.2685 0.045 Uiso 1 1 calc R
H39C H 0.6875 1.0520 0.2754 0.045 Uiso 1 1 calc R
Co1 Co 0.46769(2) 0.838071(11) 0.218297(13) 0.01432(7) Uani 1 1 d .
N8 N 0.22352(15) 0.71200(7) 0.29446(9) 0.0183(3) Uani 1 1 d .
N23 N 0.57097(14) 0.74777(7) 0.36202(8) 0.0174(3) Uani 1 1 d .
N31 N 0.58666(15) 0.84297(7) 0.13451(8) 0.0173(3) Uani 1 1 d .
N34 N 0.30625(15) 0.85976(7) 0.14384(9) 0.0192(3) Uani 1 1 d .
N37 N 0.51369(14) 0.92926(7) 0.24361(8) 0.0172(3) Uani 1 1 d .
P1 P 0.45198(4) 0.72970(2) 0.21684(2) 0.01461(10) Uani 1 1 d .
P2 P 0.35558(4) 0.82702(2) 0.32129(2) 0.01494(10) Uani 1 1 d .
B1 B 0.9571(2) 0.70469(11) 0.10214(13) 0.0266(5) Uani 1 1 d .
F1 F 1.02842(14) 0.65121(7) 0.07536(7) 0.0416(3) Uani 1 1 d .
F2 F 1.03055(15) 0.76227(7) 0.09474(11) 0.0626(5) Uani 1 1 d .
F3 F 0.83913(12) 0.71106(6) 0.05897(8) 0.0376(3) Uani 1 1 d .
F4 F 0.9340(2) 0.69479(7) 0.17728(7) 0.0609(5) Uani 1 1 d .
B2 B -0.0666(2) 1.00999(11) 0.14787(12) 0.0244(4) Uani 1 1 d .
F5 F -0.00561(14) 0.94938(6) 0.16385(7) 0.0404(3) Uani 1 1 d .
F6 F 0.01425(12) 1.04975(7) 0.10561(7) 0.0390(3) Uani 1 1 d .
F7 F -0.18623(13) 1.00000(7) 0.10785(8) 0.0472(4) Uani 1 1 d .
F8 F -0.08924(19) 1.04164(7) 0.21618(7) 0.0554(4) Uani 1 1 d .

loop_
_atom_site_aniso_label
_atom_site_aniso_U_11
_atom_site_aniso_U_22
_atom_site_aniso_U_33
_atom_site_aniso_U_23
_atom_site_aniso_U_13
_atom_site_aniso_U_12
C1 0.0208(9) 0.0183(8) 0.0190(9) 0.0009(7) 0.0015(7) 0.0011(7)
C2 0.0233(9) 0.0219(9) 0.0243(9) -0.0030(7) 0.0042(7) 0.0048(7)
C3 0.0205(9) 0.0254(9) 0.0186(9) -0.0053(7) 0.0051(7) -0.0026(7)
C4 0.0235(9) 0.0213(9) 0.0165(8) 0.0010(7) 0.0000(7) -0.0048(7)
C5 0.0221(9) 0.0161(8) 0.0206(9) -0.0004(7) 0.0000(7) 0.0000(7)
C6 0.0174(8) 0.0138(8) 0.0166(8) -0.0026(6) 0.0021(6) -0.0022(6)
C7 0.0184(8) 0.0166(8) 0.0200(9) -0.0041(7) 0.0036(7) -0.0028(6)
C9 0.0188(8) 0.0176(8) 0.0155(8) -0.0023(6) 0.0000(6) -0.0042(6)
C10 0.0213(9) 0.0204(9) 0.0220(9) -0.0020(7) -0.0019(7) -0.0014(7)
C11 0.0363(11) 0.0172(9) 0.0257(10) 0.0015(7) -0.0066(8) -0.0049(8)
C12 0.0380(11) 0.0253(10) 0.0248(10) 0.0025(8) 0.0043(8) -0.0124(8)
C13 0.0256(10) 0.0293(10) 0.0288(10) -0.0025(8) 0.0080(8) -0.0070(8)
C14 0.0222(9) 0.0187(9) 0.0207(9) -0.0023(7) 0.0018(7) -0.0029(7)
C15 0.0185(8) 0.0145(8) 0.0238(9) -0.0025(7) 0.0046(7) -0.0017(6)
C16 0.0178(8) 0.0124(8) 0.0203(8) -0.0010(6) 0.0061(7) -0.0012(6)
C17 0.0201(8) 0.0168(8) 0.0198(8) 0.0003(7) 0.0035(7) -0.0011(7)
C18 0.0222(9) 0.0182(9) 0.0265(10) 0.0024(7) 0.0056(7) 0.0027(7)
C19 0.0235(9) 0.0150(8) 0.0297(10) -0.0038(7) 0.0074(8) 0.0008(7)
C20 0.0218(9) 0.0206(9) 0.0247(9) -0.0070(7) 0.0036(7) -0.0038(7)
C21 0.0182(8) 0.0179(8) 0.0214(9) -0.0015(7) 0.0016(7) 0.0008(7)
C22 0.0208(8) 0.0160(8) 0.0149(8) 0.0008(6) 0.0021(6) 0.0001(6)
C24 0.0163(8) 0.0169(8) 0.0171(8) 0.0020(6) -0.0018(6) 0.0038(6)
C25 0.0186(8) 0.0207(9) 0.0197(9) -0.0008(7) -0.0008(7) 0.0038(7)
C26 0.0209(9) 0.0187(9) 0.0270(10) -0.0021(7) -0.0059(7) 0.0000(7)
C27 0.0180(9) 0.0243(9) 0.0271(10) 0.0045(8) -0.0035(7) -0.0020(7)
C28 0.0178(9) 0.0305(10) 0.0205(9) 0.0031(7) -0.0005(7) 0.0023(7)
C29 0.0189(8) 0.0212(9) 0.0194(9) -0.0017(7) -0.0025(7) 0.0035(7)
C30 0.0229(9) 0.0135(8) 0.0173(8) -0.0009(6) -0.0006(7) 0.0018(7)
C32 0.0215(9) 0.0159(8) 0.0197(9) -0.0011(7) -0.0022(7) 0.0012(7)
C33 0.0270(10) 0.0327(11) 0.0238(10) 0.0046(8) 0.0081(8) 0.0045(8)
C35 0.0198(9) 0.0179(9) 0.0215(9) 0.0011(7) 0.0034(7) 0.0004(7)
C36 0.0256(10) 0.0344(11) 0.0211(9) 0.0045(8) -0.0029(8) 0.0038(8)
C38 0.0189(8) 0.0186(9) 0.0208(9) 0.0027(7) -0.0007(7) 0.0007(7)
C39 0.0387(11) 0.0170(9) 0.0336(11) -0.0026(8) -0.0101(9) -0.0036(8)
Co1 0.01584(12) 0.01222(12) 0.01487(12) -0.00028(8) 0.00066(8) 0.00004(8)
N8 0.0195(7) 0.0132(7) 0.0227(8) -0.0045(6) 0.0068(6) -0.0019(6)
N23 0.0201(7) 0.0150(7) 0.0167(7) -0.0013(6) -0.0006(6) 0.0006(6)
N31 0.0187(7) 0.0147(7) 0.0182(7) 0.0001(6) -0.0012(6) 0.0006(5)
N34 0.0206(7) 0.0155(7) 0.0215(8) 0.0000(6) 0.0011(6) -0.0001(6)
N37 0.0166(7) 0.0167(7) 0.0182(7) 0.0014(6) 0.0018(6) 0.0005(6)
P1 0.0163(2) 0.0128(2) 0.0147(2) -0.00115(15) 0.00076(16) 0.00056(16)
P2 0.0165(2) 0.0123(2) 0.0161(2) -0.00097(16) 0.00171(16) 0.00006(16)
B1 0.0353(12) 0.0211(10) 0.0229(11) 0.0008(8) -0.0045(9) -0.0030(9)
F1 0.0453(8) 0.0448(8) 0.0350(7) -0.0064(6) 0.0040(6) 0.0112(6)
F2 0.0485(9) 0.0354(8) 0.0999(13) 0.0238(8) -0.0316(9) -0.0194(7)
F3 0.0278(6) 0.0412(7) 0.0434(8) 0.0028(6) -0.0030(5) -0.0055(5)
F4 0.1217(15) 0.0415(8) 0.0205(7) 0.0038(6) 0.0121(8) 0.0298(9)
B2 0.0304(11) 0.0220(10) 0.0206(10) -0.0012(8) -0.0010(8) 0.0008(9)
F5 0.0528(8) 0.0345(7) 0.0347(7) 0.0066(5) 0.0100(6) 0.0187(6)
F6 0.0326(7) 0.0450(8) 0.0388(7) 0.0120(6) -0.0025(5) -0.0114(6)
F7 0.0333(7) 0.0494(8) 0.0577(9) 0.0109(7) -0.0104(6) -0.0130(6)
F8 0.1119(13) 0.0280(7) 0.0273(7) -0.0059(5) 0.0128(8) 0.0111(8)

loop_
_atom_type_symbol
_atom_type_description
_atom_type_scat_dispersion_real
_atom_type_scat_dispersion_imag
_atom_type_scat_source
C C 0.0033 0.0016 'International Tables Vol C Tables 4.2.6.8 and 6.1.1.4'
H H 0.0000 0.0000 'International Tables Vol C Tables 4.2.6.8 and 6.1.1.4'
B B 0.0013 0.0007 'International Tables Vol C Tables 4.2.6.8 and 6.1.1.4'
N N 0.0061 0.0033 'International Tables Vol C Tables 4.2.6.8 and 6.1.1.4'
F F 0.0171 0.0103 'International Tables Vol C Tables 4.2.6.8 and 6.1.1.4'
P P 0.1023 0.0942 'International Tables Vol C Tables 4.2.6.8 and 6.1.1.4'
Co Co 0.3494 0.9721 'International Tables Vol C Tables 4.2.6.8 and 6.1.1.4'

loop_
_geom_angle_atom_site_label_1
_geom_angle_atom_site_label_2
_geom_angle_atom_site_label_3
_geom_angle
C2 C1 C6 119.83(16)
C2 C1 H1A 120.1
C6 C1 H1A 120.1
C3 C2 C1 120.16(17)
C3 C2 H2A 119.9
C1 C2 H2A 119.9
C4 C3 C2 120.18(17)
C4 C3 H3A 119.9
C2 C3 H3A 119.9
C3 C4 C5 120.03(17)
C3 C4 H4A 120.0
C5 C4 H4A 120.0
C4 C5 C6 119.96(16)
C4 C5 H5A 120.0
C6 C5 H5A 120.0
C1 C6 C5 119.83(16)
C1 C6 P1 122.13(13)
C5 C6 P1 117.87(13)
N8 C7 P1 112.33(12)
N8 C7 H7A 109.1
P1 C7 H7A 109.1
N8 C7 H7B 109.1
P1 C7 H7B 109.1
H7A C7 H7B 107.9
C14 C9 C10 118.89(16)
C14 C9 N8 121.53(16)
C10 C9 N8 119.52(16)
C11 C10 C9 120.22(17)
C11 C10 H10 119.9
C9 C10 H10 119.9
C12 C11 C10 120.81(18)
C12 C11 H11 119.6
C10 C11 H11 119.6
C13 C12 C11 118.97(18)
C13 C12 H12 120.5
C11 C12 H12 120.5
C12 C13 C14 120.97(18)
C12 C13 H13 119.5
C14 C13 H13 119.5
C13 C14 C9 120.12(17)
C13 C14 H14 119.9
C9 C14 H14 119.9
N8 C15 P2 109.23(12)
N8 C15 H15A 109.8
P2 C15 H15A 109.8
N8 C15 H15B 109.8
P2 C15 H15B 109.8
H15A C15 H15B 108.3
C21 C16 C17 119.92(16)
C21 C16 P2 123.38(13)
C17 C16 P2 116.56(13)
C18 C17 C16 119.89(17)
C18 C17 H17 120.1
C16 C17 H17 120.1
C19 C18 C17 120.11(17)
C19 C18 H18 119.9
C17 C18 H18 119.9
C20 C19 C18 119.88(17)
C20 C19 H19 120.1
C18 C19 H19 120.1
C19 C20 C21 120.76(17)
C19 C20 H20 119.6
C21 C20 H20 119.6
C16 C21 C20 119.41(17)
C16 C21 H21 120.3
C20 C21 H21 120.3
N23 C22 P2 110.86(11)
N23 C22 H22A 115.2
P2 C22 H22A 110.4
N23 C22 H22B 110.3
P2 C22 H22B 105.5
H22A C22 H22B 103.9
C29 C24 C25 118.02(16)
C29 C24 N23 122.36(15)
C25 C24 N23 119.59(15)
C26 C25 C24 120.71(17)
C26 C25 H25 119.6
C24 C25 H25 119.6
C25 C26 C27 120.90(17)
C25 C26 H26 119.6
C27 C26 H26 119.6
C28 C27 C26 118.92(17)
C28 C27 H27 120.5
C26 C27 H27 120.5
C27 C28 C29 121.01(18)
C27 C28 H28 119.5
C29 C28 H28 119.5
C28 C29 C24 120.35(17)
C28 C29 H29 119.8
C24 C29 H29 119.8
N23 C30 P1 112.41(11)
N23 C30 H30A 109.1
P1 C30 H30A 109.1
N23 C30 H30B 109.1
P1 C30 H30B 109.1
H30A C30 H30B 107.9
N31 C32 C33 179.4(2)
C32 C33 H33A 109.5
C32 C33 H33B 109.5
H33A C33 H33B 109.5
C32 C33 H33C 109.5
H33A C33 H33C 109.5
H33B C33 H33C 109.5
N34 C35 C36 177.9(2)
C35 C36 H36A 109.5
C35 C36 H36B 109.5
H36A C36 H36B 109.5
C35 C36 H36C 109.5
H36A C36 H36C 109.5
H36B C36 H36C 109.5
N37 C38 C39 179.0(2)
C38 C39 H39A 109.5
C38 C39 H39B 109.5
H39A C39 H39B 109.5
C38 C39 H39C 109.5
H39A C39 H39C 109.5
H39B C39 H39C 109.5
N37 Co1 N31 88.69(6)
N37 Co1 N34 96.53(6)
N31 Co1 N34 90.15(6)
N37 Co1 P1 164.41(5)
N31 Co1 P1 95.08(4)
N34 Co1 P1 98.58(4)
N37 Co1 P2 91.91(4)
N31 Co1 P2 172.61(4)
N34 Co1 P2 97.09(4)
P1 Co1 P2 82.450(17)
C9 N8 C15 119.18(14)
C9 N8 C7 118.48(13)
C15 N8 C7 114.95(14)
C24 N23 C22 114.37(13)
C24 N23 C30 116.90(14)
C22 N23 C30 112.58(14)
C32 N31 Co1 173.73(15)
C35 N34 Co1 168.47(14)
C38 N37 Co1 172.65(15)
C6 P1 C7 100.53(8)
C6 P1 C30 110.77(8)
C7 P1 C30 104.31(8)
C6 P1 Co1 116.94(6)
C7 P1 Co1 115.14(6)
C30 P1 Co1 108.34(6)
C16 P2 C15 103.94(8)
C16 P2 C22 112.20(8)
C15 P2 C22 102.21(8)
C16 P2 Co1 112.85(6)
C15 P2 Co1 114.45(6)
C22 P2 Co1 110.60(6)
F4 B1 F3 111.1(2)
F4 B1 F2 109.39(19)
F3 B1 F2 108.47(17)
F4 B1 F1 109.38(17)
F3 B1 F1 109.21(17)
F2 B1 F1 109.3(2)
F7 B2 F6 109.39(17)
F7 B2 F5 109.81(17)
F6 B2 F5 110.63(17)
F7 B2 F8 109.27(19)
F6 B2 F8 109.06(17)
F5 B2 F8 108.65(17)

loop_
_geom_bond_atom_site_label_1
_geom_bond_atom_site_label_2
_geom_bond_distance
C1 C2 1.389(2)
C1 C6 1.391(2)
C1 H1A 0.9500
C2 C3 1.386(3)
C2 H2A 0.9500
C3 C4 1.385(3)
C3 H3A 0.9500
C4 C5 1.387(2)
C4 H4A 0.9500
C5 C6 1.395(2)
C5 H5A 0.9500
C6 P1 1.8103(17)
C7 N8 1.461(2)
C7 P1 1.8512(17)
C7 H7A 0.9900
C7 H7B 0.9900
C9 C14 1.395(2)
C9 C10 1.401(2)
C9 N8 1.421(2)
C10 C11 1.389(3)
C10 H10 0.9500
C11 C12 1.389(3)
C11 H11 0.9500
C12 C13 1.386(3)
C12 H12 0.9500
C13 C14 1.392(3)
C13 H13 0.9500
C14 H14 0.9500
C15 N8 1.446(2)
C15 P2 1.8555(18)
C15 H15A 0.9900
C15 H15B 0.9900
C16 C21 1.393(2)
C16 C17 1.401(2)
C16 P2 1.8090(17)
C17 C18 1.391(2)
C17 H17 0.9500
C18 C19 1.390(3)
C18 H18 0.9500
C19 C20 1.384(3)
C19 H19 0.9500
C20 C21 1.395(2)
C20 H20 0.9500
C21 H21 0.9500
C22 N23 1.463(2)
C22 P2 1.8716(18)
C22 H22A 0.9392
C22 H22B 0.9769
C24 C29 1.405(2)
C24 C25 1.407(2)
C24 N23 1.421(2)
C25 C26 1.381(3)
C25 H25 0.9500
C26 C27 1.396(3)
C26 H26 0.9500
C27 C28 1.379(3)
C27 H27 0.9500
C28 C29 1.396(3)
C28 H28 0.9500
C29 H29 0.9500
C30 N23 1.464(2)
C30 P1 1.8780(18)
C30 H30A 0.9900
C30 H30B 0.9900
C32 N31 1.134(2)
C32 C33 1.453(3)
C33 H33A 0.9800
C33 H33B 0.9800
C33 H33C 0.9800
C35 N34 1.139(2)
C35 C36 1.457(3)
C36 H36A 0.9800
C36 H36B 0.9800
C36 H36C 0.9800
C38 N37 1.137(2)
C38 C39 1.454(3)
C39 H39A 0.9800
C39 H39B 0.9800
C39 H39C 0.9800
Co1 N37 1.9427(15)
Co1 N31 1.9516(15)
Co1 N34 2.0776(15)
Co1 P1 2.1918(5)
Co1 P2 2.1978(5)
B1 F4 1.370(3)
B1 F3 1.380(3)
B1 F2 1.386(3)
B1 F1 1.392(3)
B2 F7 1.376(3)
B2 F6 1.387(3)
B2 F5 1.390(2)
B2 F8 1.391(2)
